data_2238523
loop_
_publ_author_name
'Wang, Ye-Nan'
'Zhao, Jun'

_publ_section_title
;
 Biphenyl-2,4,4',6-tetracarboxylic acid monohydrate
;
_journal_coeditor_code LH5634
_journal_issue 9
_journal_name_full 'Acta Crystallographica Section E'
_journal_page_first o1373
_journal_paper_doi 10.1107/S1600536813019624
_journal_volume 69
_journal_year 2013
_chemical_formula_iupac 'C16 H10 O8, H2 O'
_chemical_formula_moiety 'C16 H10 O8, H2 O'
_chemical_formula_sum 'C16 H12 O9'
_chemical_formula_weight 348.26
_chemical_name_systematic
;
Biphenyl-2,4,4',6-tetracarboxylic acid monohydrate
;
_space_group_IT_number 14
_symmetry_cell_setting monoclinic
_symmetry_space_group_name_Hall '-P 2ybc'
_symmetry_space_group_name_H-M 'P 1 21/c 1'
_atom_sites_solution_hydrogens geom
_atom_sites_solution_primary direct
_atom_sites_solution_secondary difmap
_audit_creation_method SHELXL-97
_cell_angle_alpha 90.00
_cell_angle_beta 92.524(12)
_cell_angle_gamma 90.00
_cell_formula_units_Z 4
_cell_length_a 5.638(4)
_cell_length_b 16.160(11)
_cell_length_c 16.798(12)
_cell_measurement_reflns_used 4298
_cell_measurement_temperature 296(2)
_cell_measurement_theta_max 27.55
_cell_measurement_theta_min 3.50
_cell_volume 1529.0(19)
_computing_cell_refinement 'SAINT (Bruker, 2007)'
_computing_data_collection 'SMART (Bruker, 2007)'
_computing_data_reduction 'SAINT (Bruker, 2007)'
_computing_molecular_graphics 'SHELXTL (Sheldrick, 2008)'
_computing_publication_material 'SHELXTL (Sheldrick, 2008)'
_computing_structure_refinement 'SHELXL97 (Sheldrick, 2008)'
_computing_structure_solution 'SHELXS97 (Sheldrick, 2008)'
_diffrn_ambient_temperature 296(2)
_diffrn_measured_fraction_theta_full 0.994
_diffrn_measured_fraction_theta_max 0.994
_diffrn_measurement_device_type 'Bruker SMART CCD'
_diffrn_measurement_method '\f and \w scans'
_diffrn_radiation_monochromator graphite
_diffrn_radiation_source 'fine-focus sealed tube'
_diffrn_radiation_type MoK\a
_diffrn_radiation_wavelength 0.71073
_diffrn_reflns_av_R_equivalents 0.1236
_diffrn_reflns_av_sigmaI/netI 0.0638
_diffrn_reflns_limit_h_max 7
_diffrn_reflns_limit_h_min -7
_diffrn_reflns_limit_k_max 20
_diffrn_reflns_limit_k_min -20
_diffrn_reflns_limit_l_max 21
_diffrn_reflns_limit_l_min -21
_diffrn_reflns_number 15936
_diffrn_reflns_theta_full 27.55
_diffrn_reflns_theta_max 27.55
_diffrn_reflns_theta_min 3.50
_exptl_absorpt_coefficient_mu 0.127
_exptl_absorpt_correction_T_max 0.9788
_exptl_absorpt_correction_T_min 0.9739
_exptl_absorpt_correction_type multi-scan
_exptl_absorpt_process_details '(SADABS; Sheldrick, 1996)'
_exptl_crystal_colour colorless
_exptl_crystal_density_diffrn 1.513
_exptl_crystal_density_method 'not measured'
_exptl_crystal_description prism
_exptl_crystal_F_000 720
_exptl_crystal_size_max 0.21
_exptl_crystal_size_mid 0.18
_exptl_crystal_size_min 0.17
_refine_diff_density_max 0.303
_refine_diff_density_min -0.256
_refine_ls_extinction_method none
_refine_ls_goodness_of_fit_ref 1.022
_refine_ls_hydrogen_treatment mixed
_refine_ls_matrix_type full
_refine_ls_number_parameters 232
_refine_ls_number_reflns 3516
_refine_ls_number_restraints 3
_refine_ls_restrained_S_all 1.022
_refine_ls_R_factor_all 0.0581
_refine_ls_R_factor_gt 0.0524
_refine_ls_shift/su_max 0.000
_refine_ls_shift/su_mean 0.000
_refine_ls_structure_factor_coef Fsqd
_refine_ls_weighting_details 'calc w=1/[\s^2^(Fo^2^)+(0.0821P)^2^+0.3015P] where P=(Fo^2^+2Fc^2^)/3'
_refine_ls_weighting_scheme calc
_refine_ls_wR_factor_gt 0.1441
_refine_ls_wR_factor_ref 0.1522
_reflns_number_gt 3070
_reflns_number_total 3516
_reflns_threshold_expression I>2\s(I)
_cod_data_source_file lh5634.cif
_cod_data_source_block I
_cod_original_cell_volume 1528.9(19)
_cod_original_sg_symbol_Hall '-p 2ybc'
_cod_original_sg_symbol_H-M 'P 21/c'
_cod_database_code 2238523
_cod_database_fobs_code 2238523

loop_
_symmetry_equiv_pos_as_xyz
'x, y, z'
'-x, y+1/2, -z+1/2'
'-x, -y, -z'
'x, -y-1/2, z-1/2'

loop_
_atom_site_type_symbol
_atom_site_label
_atom_site_fract_x
_atom_site_fract_y
_atom_site_fract_z
_atom_site_U_iso_or_equiv
_atom_site_adp_type
_atom_site_calc_flag
_atom_site_refinement_flags
_atom_site_occupancy
_atom_site_symmetry_multiplicity
C C1 -0.0695(3) 0.89761(9) 0.06051(8) 0.0368(3) Uani d . 1 1
C C2 -0.0558(3) 0.89091(9) -0.02802(8) 0.0319(3) Uani d . 1 1
C C3 0.1413(3) 0.85407(10) -0.06078(8) 0.0369(3) Uani d . 1 1
H H3A 0.2633 0.8333 -0.0274 0.044 Uiso calc R 1 1
C C4 0.1565(3) 0.84821(10) -0.14271(8) 0.0368(3) Uani d . 1 1
H H4A 0.2885 0.8236 -0.1641 0.044 Uiso calc R 1 1
C C5 -0.0247(2) 0.87892(8) -0.19285(7) 0.0298(3) Uani d . 1 1
C C6 -0.2205(3) 0.91575(10) -0.15985(8) 0.0367(3) Uani d . 1 1
H H6A -0.3424 0.9365 -0.1932 0.044 Uiso calc R 1 1
C C7 -0.2365(3) 0.92190(10) -0.07773(8) 0.0366(3) Uani d . 1 1
H H7A -0.3682 0.9468 -0.0563 0.044 Uiso calc R 1 1
C C8 -0.0256(2) 0.87106(8) -0.28226(7) 0.0291(3) Uani d . 1 1
C C9 0.1157(2) 0.92037(8) -0.33066(7) 0.0303(3) Uani d . 1 1
C C10 0.1001(3) 0.91203(9) -0.41364(8) 0.0336(3) Uani d . 1 1
H H10A 0.2018 0.9420 -0.4448 0.040 Uiso calc R 1 1
C C11 -0.0664(3) 0.85925(9) -0.44958(7) 0.0336(3) Uani d . 1 1
C C12 -0.2109(3) 0.81166(9) -0.40302(8) 0.0332(3) Uani d . 1 1
H H12A -0.3254 0.7773 -0.4270 0.040 Uiso calc R 1 1
C C13 -0.1844(2) 0.81537(8) -0.32018(7) 0.0305(3) Uani d . 1 1
C C14 0.2767(2) 0.98523(9) -0.29572(8) 0.0316(3) Uani d . 1 1
C C15 -0.0870(3) 0.85389(10) -0.53843(8) 0.0375(3) Uani d . 1 1
C C16 -0.3229(3) 0.75439(9) -0.27373(8) 0.0325(3) Uani d . 1 1
O O1W 0.24574(18) 0.88370(7) 0.26856(6) 0.0378(3) Uani d D 1 1
H H1WB 0.159(3) 0.8987(13) 0.2288(8) 0.057 Uiso d D 1 1
O O1 0.0881(3) 0.87787(9) 0.10711(6) 0.0544(4) Uani d . 1 1
O O2 -0.2753(2) 0.92774(10) 0.08217(7) 0.0603(4) Uani d . 1 1
H H2A -0.2625 0.9434 0.1286 0.090 Uiso calc R 1 1
O O3 0.2393(2) 1.02125(8) -0.23453(6) 0.0467(3) Uani d . 1 1
O O4 0.4623(2) 1.00041(8) -0.33852(7) 0.0479(3) Uani d . 1 1
H H4B 0.5466 1.0353 -0.3159 0.072 Uiso calc R 1 1
O O5 0.0525(3) 0.88594(9) -0.58157(6) 0.0556(4) Uani d . 1 1
O O6 -0.2751(3) 0.81178(9) -0.56371(6) 0.0564(4) Uani d . 1 1
H H6B -0.2663 0.8019 -0.6114 0.085 Uiso calc R 1 1
O O7 -0.5391(2) 0.74324(9) -0.30234(8) 0.0545(4) Uani d . 1 1
H H7B -0.5991 0.7040 -0.2796 0.082 Uiso calc R 1 1
O O8 -0.2375(2) 0.71750(8) -0.21700(7) 0.0511(3) Uani d . 1 1
H H1WA 0.158(3) 0.8750(16) 0.3080(9) 0.077 Uiso d D 1 1

loop_
_atom_site_aniso_label
_atom_site_aniso_U_11
_atom_site_aniso_U_22
_atom_site_aniso_U_33
_atom_site_aniso_U_12
_atom_site_aniso_U_13
_atom_site_aniso_U_23
C1 0.0543(8) 0.0375(7) 0.0190(6) -0.0055(6) 0.0060(5) -0.0034(5)
C2 0.0443(7) 0.0347(7) 0.0171(6) -0.0052(6) 0.0058(5) -0.0024(5)
C3 0.0435(7) 0.0483(8) 0.0189(6) 0.0039(6) 0.0000(5) -0.0002(5)
C4 0.0403(7) 0.0500(8) 0.0205(6) 0.0055(6) 0.0056(5) -0.0026(6)
C5 0.0403(7) 0.0347(7) 0.0147(6) -0.0033(5) 0.0041(5) -0.0009(5)
C6 0.0408(7) 0.0492(8) 0.0201(6) 0.0070(6) 0.0010(5) -0.0016(5)
C7 0.0421(7) 0.0463(8) 0.0219(6) 0.0034(6) 0.0065(5) -0.0053(5)
C8 0.0387(6) 0.0347(7) 0.0142(5) 0.0040(5) 0.0038(5) -0.0009(5)
C9 0.0413(7) 0.0324(7) 0.0173(6) 0.0012(5) 0.0031(5) -0.0014(5)
C10 0.0469(7) 0.0364(7) 0.0179(6) -0.0033(6) 0.0069(5) -0.0003(5)
C11 0.0519(8) 0.0349(7) 0.0144(6) -0.0012(6) 0.0042(5) -0.0004(5)
C12 0.0479(7) 0.0346(7) 0.0173(6) -0.0039(6) 0.0019(5) -0.0018(5)
C13 0.0423(7) 0.0328(7) 0.0167(6) 0.0003(5) 0.0048(5) 0.0009(5)
C14 0.0396(7) 0.0357(7) 0.0196(6) 0.0014(5) 0.0019(5) 0.0008(5)
C15 0.0583(9) 0.0386(8) 0.0157(6) -0.0041(6) 0.0040(5) -0.0024(5)
C16 0.0468(7) 0.0336(7) 0.0177(6) -0.0005(6) 0.0059(5) -0.0008(5)
O1W 0.0384(5) 0.0507(6) 0.0245(5) 0.0005(4) 0.0056(4) -0.0009(4)
O1 0.0762(8) 0.0685(9) 0.0182(5) 0.0146(7) -0.0019(5) -0.0023(5)
O2 0.0637(7) 0.0971(11) 0.0207(5) 0.0110(7) 0.0100(5) -0.0130(6)
O3 0.0637(7) 0.0513(7) 0.0259(5) -0.0128(5) 0.0106(5) -0.0143(4)
O4 0.0489(6) 0.0598(7) 0.0362(6) -0.0160(5) 0.0131(5) -0.0146(5)
O5 0.0808(9) 0.0689(8) 0.0179(5) -0.0253(7) 0.0126(5) -0.0035(5)
O6 0.0769(9) 0.0744(9) 0.0178(5) -0.0256(7) 0.0019(5) -0.0063(5)
O7 0.0483(6) 0.0621(8) 0.0528(8) -0.0122(6) -0.0002(5) 0.0241(6)
O8 0.0701(8) 0.0563(7) 0.0265(5) -0.0137(6) -0.0031(5) 0.0156(5)

loop_
_atom_type_symbol
_atom_type_description
_atom_type_scat_dispersion_real
_atom_type_scat_dispersion_imag
_atom_type_scat_source
C C 0.0033 0.0016 'International Tables Vol C Tables 4.2.6.8 and 6.1.1.4'
H H 0.0000 0.0000 'International Tables Vol C Tables 4.2.6.8 and 6.1.1.4'
O O 0.0106 0.0060 'International Tables Vol C Tables 4.2.6.8 and 6.1.1.4'

loop_
_geom_angle_atom_site_label_1
_geom_angle_atom_site_label_2
_geom_angle_atom_site_label_3
_geom_angle
O1 C1 O2 123.42(14)
O1 C1 C2 124.02(15)
O2 C1 C2 112.56(13)
C7 C2 C3 119.67(13)
C7 C2 C1 120.35(13)
C3 C2 C1 119.97(13)
C4 C3 C2 120.40(13)
C4 C3 H3A 119.8
C2 C3 H3A 119.8
C3 C4 C5 120.16(13)
C3 C4 H4A 119.9
C5 C4 H4A 119.9
C4 C5 C6 119.18(13)
C4 C5 C8 123.02(12)
C6 C5 C8 117.74(12)
C7 C6 C5 120.91(13)
C7 C6 H6A 119.5
C5 C6 H6A 119.5
C2 C7 C6 119.68(13)
C2 C7 H7A 120.2
C6 C7 H7A 120.2
C13 C8 C9 117.81(12)
C13 C8 C5 118.72(12)
C9 C8 C5 123.37(12)
C10 C9 C8 120.50(13)
C10 C9 C14 118.09(12)
C8 C9 C14 121.35(12)
C11 C10 C9 120.31(13)
C11 C10 H10A 119.8
C9 C10 H10A 119.8
C12 C11 C10 119.92(13)
C12 C11 C15 120.62(13)
C10 C11 C15 119.46(13)
C11 C12 C13 119.94(13)
C11 C12 H12A 120.0
C13 C12 H12A 120.0
C12 C13 C8 121.27(12)
C12 C13 C16 117.14(12)
C8 C13 C16 121.51(12)
O3 C14 O4 123.16(14)
O3 C14 C9 123.23(13)
O4 C14 C9 113.60(12)
O5 C15 O6 124.40(14)
O5 C15 C11 123.34(14)
O6 C15 C11 112.26(13)
O8 C16 O7 123.88(14)
O8 C16 C13 122.53(14)
O7 C16 C13 113.54(12)
H1WB O1W H1WA 108.9(14)
C1 O2 H2A 109.5
C14 O4 H4B 109.5
C15 O6 H6B 109.5
C16 O7 H7B 109.5

loop_
_geom_bond_atom_site_label_1
_geom_bond_atom_site_label_2
_geom_bond_distance
C1 O1 1.201(2)
C1 O2 1.324(2)
C1 C2 1.496(2)
C2 C7 1.382(2)
C2 C3 1.395(2)
C3 C4 1.386(2)
C3 H3A 0.9300
C4 C5 1.387(2)
C4 H4A 0.9300
C5 C6 1.391(2)
C5 C8 1.507(2)
C6 C7 1.390(2)
C6 H6A 0.9300
C7 H7A 0.9300
C8 C13 1.403(2)
C8 C9 1.4099(19)
C9 C10 1.399(2)
C9 C14 1.490(2)
C10 C11 1.387(2)
C10 H10A 0.9300
C11 C12 1.387(2)
C11 C15 1.494(2)
C12 C13 1.394(2)
C12 H12A 0.9300
C13 C16 1.498(2)
C14 O3 1.2079(19)
C14 O4 1.3181(19)
C15 O5 1.210(2)
C15 O6 1.314(2)
C16 O8 1.2061(19)
C16 O7 1.303(2)
O1W H1WB 0.845(9)
O1W H1WA 0.856(9)
O2 H2A 0.8200
O4 H4B 0.8200
O6 H6B 0.8200
O7 H7B 0.8200

loop_
_geom_hbond_atom_site_label_D
_geom_hbond_atom_site_label_H
_geom_hbond_atom_site_label_A
_geom_hbond_site_symmetry_A
_geom_hbond_distance_DH
_geom_hbond_distance_HA
_geom_hbond_distance_DA
_geom_hbond_angle_DHA
O2 H2A O3 3_575 0.82 1.87 2.688(2) 178.9
O4 H4B O1W 3_675 0.82 1.91 2.725(2) 176.6
O6 H6B O8 4_575 0.82 1.82 2.636(2) 177.9
O7 H7B O1W 4_475 0.82 1.87 2.688(2) 176.3
O1W H1WB O1 . 0.845(9) 2.093(14) 2.818(2) 143(2)
O1W H1WA O5 1_556 0.856(9) 1.981(12) 2.787(2) 157(2)

loop_
_geom_torsion_atom_site_label_1
_geom_torsion_atom_site_label_2
_geom_torsion_atom_site_label_3
_geom_torsion_atom_site_label_4
_geom_torsion
O1 C1 C2 C7 -174.12(16)
O2 C1 C2 C7 5.9(2)
O1 C1 C2 C3 5.1(2)
O2 C1 C2 C3 -174.80(15)
C7 C2 C3 C4 -0.2(2)
C1 C2 C3 C4 -179.45(14)
C2 C3 C4 C5 -0.1(2)
C3 C4 C5 C6 0.2(2)
C3 C4 C5 C8 -177.01(14)
C4 C5 C6 C7 -0.1(2)
C8 C5 C6 C7 177.24(13)
C3 C2 C7 C6 0.3(2)
C1 C2 C7 C6 179.54(14)
C5 C6 C7 C2 -0.1(2)
C4 C5 C8 C13 107.63(17)
C6 C5 C8 C13 -69.63(18)
C4 C5 C8 C9 -76.17(19)
C6 C5 C8 C9 106.56(17)
C13 C8 C9 C10 -1.40(19)
C5 C8 C9 C10 -177.63(12)
C13 C8 C9 C14 175.67(12)
C5 C8 C9 C14 -0.6(2)
C8 C9 C10 C11 4.5(2)
C14 C9 C10 C11 -172.69(13)
C9 C10 C11 C12 -2.9(2)
C9 C10 C11 C15 177.47(13)
C10 C11 C12 C13 -1.6(2)
C15 C11 C12 C13 177.95(13)
C11 C12 C13 C8 4.8(2)
C11 C12 C13 C16 -172.06(13)
C9 C8 C13 C12 -3.2(2)
C5 C8 C13 C12 173.20(13)
C9 C8 C13 C16 173.50(12)
C5 C8 C13 C16 -10.09(19)
C10 C9 C14 O3 148.67(15)
C8 C9 C14 O3 -28.5(2)
C10 C9 C14 O4 -30.44(18)
C8 C9 C14 O4 152.42(13)
C12 C11 C15 O5 -170.64(17)
C10 C11 C15 O5 9.0(2)
C12 C11 C15 O6 10.4(2)
C10 C11 C15 O6 -170.01(15)
C12 C13 C16 O8 136.42(16)
C8 C13 C16 O8 -40.4(2)
C12 C13 C16 O7 -41.20(19)
C8 C13 C16 O7 141.96(15)
